data_7713076
loop_
_publ_author_name
'Ghosh, Kowsik'
'Ovchinnikov, Alexander'
'Baitinger, Michael'
'Krnel, Mitja'
'Burkhardt, Ulrich'
'Grin, Yuri'
'Bobev, Svilen'

_publ_section_title
;
 Lithium metal atoms fill vacancies in the germanium network of a type-I
 clathrate: Synthesis and structural characterization of Ba8Li5Ge41
;
_journal_name_full 'Dalton Transactions'
_journal_paper_doi 10.1039/D3DT01168B
_journal_year 2023
_chemical_formula_moiety 'C21 H29 Al N4 O3'
_chemical_formula_sum 'C21 H29 Al N4 O3'
_chemical_formula_weight 412.46
_space_group_crystal_system monoclinic
_space_group_IT_number 14
_space_group_name_Hall '-P 2yn'
_space_group_name_H-M_alt 'P 1 21/n 1'
_atom_sites_solution_hydrogens geom
_atom_sites_solution_primary dual
_audit_creation_date 2022-06-16
_audit_creation_method
;
Olex2 1.5
(compiled 2022.04.07 svn.rca3783a0 for OlexSys, GUI svn.r6498)
;
_audit_update_record
;
2022-06-27 deposited with the CCDC.	2023-05-17 downloaded from the CCDC.
;
_cell_angle_alpha 90
_cell_angle_beta 95.4237(15)
_cell_angle_gamma 90
_cell_formula_units_Z 4
_cell_length_a 10.6976(5)
_cell_length_b 7.7241(4)
_cell_length_c 25.9622(11)
_cell_measurement_reflns_used 5488
_cell_measurement_temperature 115.0(1)
_cell_measurement_theta_max 27.12
_cell_measurement_theta_min 2.75
_cell_volume 2135.63(17)
_computing_cell_refinement 'SAINT V8.40B (Bruker, 2016)'
_computing_data_collection 'APEX4 (Bruker, 2021)'
_computing_data_reduction 'SAINT V8.40B (Bruker, 2016)'
_computing_molecular_graphics 'Olex2 1.5 (Dolomanov et al., 2009)'
_computing_publication_material 'Olex2 1.5 (Dolomanov et al., 2009)'
_computing_structure_refinement 'SHELXL 2018/3 (Sheldrick, 2015)'
_computing_structure_solution 'SHELXT  (Sheldrick, 2015)'
_diffrn_ambient_temperature 115.0(1)
_diffrn_detector 'CCD Plate'
_diffrn_detector_area_resol_mean '512 x 512'
_diffrn_detector_type APEX2
_diffrn_measured_fraction_theta_full 0.999
_diffrn_measured_fraction_theta_max 0.999
_diffrn_measurement_device '\k-geometry diffractometer'
_diffrn_measurement_device_type 'Nonius APEX-II CCD'
_diffrn_measurement_method '\f and \w scans''
_diffrn_radiation_collimation '0.6 mm'
_diffrn_radiation_monochromator graphite
_diffrn_radiation_probe x-ray
_diffrn_radiation_type 'Mo K\a~1~'
_diffrn_radiation_wavelength 0.71073
_diffrn_radiation_xray_symbol K-L~3~
_diffrn_reflns_av_R_equivalents 0.0870
_diffrn_reflns_av_unetI/netI 0.0857
_diffrn_reflns_Laue_measured_fraction_full 0.999
_diffrn_reflns_Laue_measured_fraction_max 0.999
_diffrn_reflns_limit_h_max 11
_diffrn_reflns_limit_h_min -12
_diffrn_reflns_limit_k_max 9
_diffrn_reflns_limit_k_min -9
_diffrn_reflns_limit_l_max 30
_diffrn_reflns_limit_l_min -30
_diffrn_reflns_number 19967
_diffrn_reflns_point_group_measured_fraction_full 0.999
_diffrn_reflns_point_group_measured_fraction_max 0.999
_diffrn_reflns_theta_full 24.995
_diffrn_reflns_theta_max 24.995
_diffrn_reflns_theta_min 2.752
_diffrn_source 'X-ray tube'
_diffrn_source_current 5.0
_diffrn_source_power 0.1
_diffrn_source_target Mo
_diffrn_source_type 'Siemens KFF Mo 2K-180'
_diffrn_source_voltage 20.0
_diffrn_standards_number 0
_exptl_absorpt_coefficient_mu 0.124
_exptl_absorpt_correction_T_max 0.9590
_exptl_absorpt_correction_T_min 0.8319
_exptl_absorpt_correction_type multi-scan
_exptl_absorpt_process_details
;
SADABS-2016/2 (Bruker,2016) was used for absorption correction.
wR2(int) was 0.0733 before and 0.0615 after correction.
The Ratio of minimum to maximum transmission is 0.8675.
The \l/2 correction factor is Not present.
;
_exptl_crystal_colour 'clear light colourless'
_exptl_crystal_colour_lustre clear
_exptl_crystal_colour_modifier light
_exptl_crystal_colour_primary colourless
_exptl_crystal_density_diffrn 1.283
_exptl_crystal_description prism
_exptl_crystal_F_000 880
_exptl_crystal_recrystallization_method
'The material was recrystallised from a mixture of DCM and pentane  by slow evaporation'
_exptl_crystal_size_max 0.218
_exptl_crystal_size_mid 0.215
_exptl_crystal_size_min 0.108
_refine_diff_density_max 0.262
_refine_diff_density_min -0.443
_refine_diff_density_rms 0.070
_refine_ls_extinction_method none
_refine_ls_goodness_of_fit_ref 1.013
_refine_ls_hydrogen_treatment constr
_refine_ls_matrix_type full
_refine_ls_number_parameters 268
_refine_ls_number_reflns 3760
_refine_ls_number_restraints 0
_refine_ls_restrained_S_all 1.013
_refine_ls_R_factor_all 0.1115
_refine_ls_R_factor_gt 0.0547
_refine_ls_shift/su_max 0.001
_refine_ls_shift/su_mean 0.000
_refine_ls_structure_factor_coef Fsqd
_refine_ls_weighting_details 'w=1/[\s^2^(Fo^2^)+(0.0543P)^2^+1.2718P] where P=(Fo^2^+2Fc^2^)/3'
_refine_ls_weighting_scheme calc
_refine_ls_wR_factor_gt 0.1125
_refine_ls_wR_factor_ref 0.1373
_reflns_Friedel_coverage 0.000
_reflns_number_gt 2304
_reflns_number_total 3760
_reflns_threshold_expression 'I > 2\s(I)'
_cod_data_source_file d3dt01168b2.cif
_cod_data_source_block compound_1bprime
_cod_database_code 7713076
_shelx_shelxl_version_number 2018/3
_shelx_space_group_comment
;
The symmetry employed for this shelxl refinement is uniquely defined
by the following loop, which should always be used as a source of
symmetry information in preference to the above space-group names.
They are only intended as comments.
;
_shelx_estimated_absorpt_t_max 0.987
_shelx_estimated_absorpt_t_min 0.973
_olex2_refinement_description
;
1. Fixed Uiso
 At 1.2 times of:
  All C(H) groups
 At 1.5 times of:
  All C(H,H,H) groups
2.a Ternary CH refined with riding coordinates:
 C10(H10)
2.b Aromatic/amide H refined with riding coordinates:
 C3(H3), C3A(H3A), C4(H4), C4A(H4A), C5(H5), C5A(H5A), C6(H6), C6A(H6A),
 C7(H7), C7A(H7A)
2.c Idealised Me refined as rotating group:
 C8(H8A,H8B,H8C), C8A(H8AA,H8AB,H8AC), C9(H9A,H9B,H9C), C9A(H9AA,H9AB,H9AC),
 C11(H11A,H11B,H11C), C12(H12A,H12B,H12C)
;
_olex2_diffrn_ambient_temperature_device 'Oxford Cryosystems'
_olex2_exptl_crystal_mounting_method 'The crystal was mounted on a MITIGEN holder oil'
_olex2_submission_special_instructions 'No special instructions were received'

loop_
_space_group_symop_operation_xyz
'x, y, z'
'-x+1/2, y+1/2, -z+1/2'
'-x, -y, -z'
'x-1/2, -y-1/2, z-1/2'

loop_
_atom_site_label
_atom_site_type_symbol
_atom_site_fract_x
_atom_site_fract_y
_atom_site_fract_z
_atom_site_U_iso_or_equiv
_atom_site_adp_type
_atom_site_occupancy
_atom_site_site_symmetry_order
_atom_site_calc_flag
_atom_site_refinement_flags_posn
_atom_site_refinement_flags_adp
_atom_site_refinement_flags_occupancy
_atom_site_disorder_assembly
_atom_site_disorder_group
Al1 Al 0.37211(8) 0.39781(12) 0.65320(3) 0.0177(3) Uani 1 1 d . . . . .
O1 O 0.50932(18) 0.3032(3) 0.68718(7) 0.0202(5) Uani 1 1 d . . . . .
O1A O 0.24114(18) 0.2723(3) 0.62673(7) 0.0203(5) Uani 1 1 d . . . . .
O2 O 0.36739(19) 0.6208(3) 0.64393(7) 0.0209(5) Uani 1 1 d . . . . .
N1 N 0.3103(2) 0.4111(3) 0.72558(9) 0.0178(6) Uani 1 1 d . . . . .
N1A N 0.4452(2) 0.3337(3) 0.58371(9) 0.0180(6) Uani 1 1 d . . . . .
N2 N 0.0899(2) 0.4117(4) 0.72379(9) 0.0199(6) Uani 1 1 d . . . . .
N2A N 0.6648(2) 0.3678(3) 0.59025(9) 0.0202(6) Uani 1 1 d . . . . .
C1 C 0.4209(3) 0.4064(4) 0.76055(11) 0.0176(7) Uani 1 1 d . . . . .
C1A C 0.3416(3) 0.2726(4) 0.54993(11) 0.0184(7) Uani 1 1 d . . . . .
C2 C 0.5267(3) 0.3456(4) 0.73755(11) 0.0195(7) Uani 1 1 d . . . . .
C2A C 0.2328(3) 0.2453(4) 0.57545(11) 0.0196(7) Uani 1 1 d . . . . .
C3 C 0.6420(3) 0.3387(4) 0.76670(12) 0.0229(8) Uani 1 1 d . . . . .
H3 H 0.713813 0.297065 0.751684 0.027 Uiso 1 1 calc R U . . .
C3A C 0.1229(3) 0.1936(4) 0.54695(12) 0.0231(8) Uani 1 1 d . . . . .
H3A H 0.048562 0.176859 0.563678 0.028 Uiso 1 1 calc R U . . .
C4 C 0.6522(3) 0.3930(4) 0.81801(12) 0.0245(8) Uani 1 1 d . . . . .
H4 H 0.731364 0.388478 0.837927 0.029 Uiso 1 1 calc R U . . .
C4A C 0.1212(3) 0.1661(4) 0.49399(12) 0.0280(8) Uani 1 1 d . . . . .
H4A H 0.045810 0.130200 0.474682 0.034 Uiso 1 1 calc R U . . .
C5 C 0.5484(3) 0.4532(4) 0.84026(12) 0.0230(8) Uani 1 1 d . . . . .
H5 H 0.556516 0.488521 0.875468 0.028 Uiso 1 1 calc R U . . .
C5A C 0.2292(3) 0.1907(5) 0.46913(12) 0.0286(8) Uani 1 1 d . . . . .
H5A H 0.228139 0.169145 0.433072 0.034 Uiso 1 1 calc R U . . .
C6 C 0.4321(3) 0.4628(4) 0.81166(11) 0.0203(8) Uani 1 1 d . . . . .
H6 H 0.361254 0.507142 0.826791 0.024 Uiso 1 1 calc R U . . .
C6A C 0.3382(3) 0.2469(4) 0.49702(11) 0.0237(8) Uani 1 1 d . . . . .
H6A H 0.411229 0.267844 0.479773 0.028 Uiso 1 1 calc R U . . .
C7 C 0.2043(3) 0.3818(4) 0.74589(11) 0.0182(7) Uani 1 1 d . . . . .
H7 H 0.210545 0.334529 0.779818 0.022 Uiso 1 1 calc R U . . .
C7A C 0.5575(3) 0.3013(4) 0.57006(11) 0.0193(7) Uani 1 1 d . . . . .
H7A H 0.562386 0.221070 0.542591 0.023 Uiso 1 1 calc R U . . .
C8 C 0.0642(3) 0.5043(4) 0.67503(11) 0.0238(8) Uani 1 1 d . . . . .
H8A H 0.138031 0.572670 0.668182 0.036 Uiso 1 1 calc R U . . .
H8B H -0.007760 0.581537 0.677207 0.036 Uiso 1 1 calc R U . . .
H8C H 0.045158 0.420971 0.646920 0.036 Uiso 1 1 calc R U . . .
C8A C 0.6767(3) 0.5064(4) 0.62867(12) 0.0227(8) Uani 1 1 d . . . . .
H8AA H 0.595626 0.564816 0.629557 0.034 Uiso 1 1 calc R U . . .
H8AB H 0.739765 0.589965 0.619430 0.034 Uiso 1 1 calc R U . . .
H8AC H 0.702708 0.457256 0.662816 0.034 Uiso 1 1 calc R U . . .
C9 C -0.0198(3) 0.3505(5) 0.74837(13) 0.0268(8) Uani 1 1 d . . . . .
H9A H -0.067867 0.269468 0.725176 0.040 Uiso 1 1 calc R U . . .
H9B H -0.072961 0.449385 0.755474 0.040 Uiso 1 1 calc R U . . .
H9C H 0.008093 0.291800 0.780903 0.040 Uiso 1 1 calc R U . . .
C9A C 0.7835(3) 0.3043(5) 0.57439(13) 0.0341(9) Uani 1 1 d . . . . .
H9AA H 0.767367 0.210042 0.549380 0.051 Uiso 1 1 calc R U . . .
H9AB H 0.835843 0.261449 0.604741 0.051 Uiso 1 1 calc R U . . .
H9AC H 0.827269 0.398733 0.558374 0.051 Uiso 1 1 calc R U . . .
C10 C 0.3661(3) 0.7167(4) 0.59747(12) 0.0256(8) Uani 1 1 d . . . . .
H10 H 0.410589 0.647642 0.572189 0.031 Uiso 1 1 calc R U . . .
C11 C 0.4358(3) 0.8866(4) 0.60719(14) 0.0348(9) Uani 1 1 d . . . . .
H11A H 0.392599 0.957120 0.631411 0.052 Uiso 1 1 calc R U . . .
H11B H 0.437909 0.949195 0.574451 0.052 Uiso 1 1 calc R U . . .
H11C H 0.521819 0.863182 0.621991 0.052 Uiso 1 1 calc R U . . .
C12 C 0.2322(3) 0.7468(5) 0.57449(12) 0.0328(9) Uani 1 1 d . . . . .
H12A H 0.191602 0.635119 0.566249 0.049 Uiso 1 1 calc R U . . .
H12B H 0.232672 0.815824 0.542841 0.049 Uiso 1 1 calc R U . . .
H12C H 0.185734 0.808824 0.599532 0.049 Uiso 1 1 calc R U . . .

loop_
_atom_site_aniso_label
_atom_site_aniso_U_11
_atom_site_aniso_U_22
_atom_site_aniso_U_33
_atom_site_aniso_U_23
_atom_site_aniso_U_13
_atom_site_aniso_U_12
Al1 0.0148(5) 0.0223(6) 0.0163(5) -0.0008(4) 0.0027(4) -0.0009(4)
O1 0.0160(11) 0.0288(13) 0.0161(12) -0.0017(10) 0.0032(9) 0.0015(10)
O1A 0.0181(11) 0.0290(14) 0.0142(11) -0.0021(10) 0.0038(9) 0.0000(10)
O2 0.0243(12) 0.0212(13) 0.0175(11) 0.0013(9) 0.0036(9) -0.0016(10)
N1 0.0090(13) 0.0281(16) 0.0163(14) -0.0016(12) 0.0009(11) 0.0002(12)
N1A 0.0157(14) 0.0203(15) 0.0184(14) -0.0003(11) 0.0044(12) -0.0020(12)
N2 0.0122(13) 0.0291(17) 0.0187(14) -0.0002(12) 0.0034(12) -0.0003(12)
N2A 0.0136(14) 0.0267(17) 0.0209(14) -0.0023(12) 0.0044(12) -0.0010(12)
C1 0.0137(16) 0.0195(18) 0.0197(17) 0.0046(14) 0.0013(14) 0.0007(14)
C1A 0.0187(17) 0.0184(19) 0.0175(17) -0.0003(14) -0.0019(14) -0.0008(14)
C2 0.0188(17) 0.0224(19) 0.0174(17) 0.0035(14) 0.0022(14) 0.0009(14)
C2A 0.0211(17) 0.0212(19) 0.0167(17) -0.0003(14) 0.0027(14) 0.0003(15)
C3 0.0138(17) 0.033(2) 0.0221(18) 0.0056(15) 0.0052(14) -0.0011(15)
C3A 0.0172(17) 0.026(2) 0.0263(19) 0.0002(15) 0.0024(15) -0.0022(15)
C4 0.0176(17) 0.030(2) 0.0244(19) 0.0068(15) -0.0056(15) -0.0033(16)
C4A 0.031(2) 0.029(2) 0.0223(18) 0.0017(15) -0.0077(16) -0.0107(17)
C5 0.0213(18) 0.030(2) 0.0165(17) 0.0004(14) -0.0022(15) -0.0038(15)
C5A 0.036(2) 0.036(2) 0.0131(17) -0.0020(15) -0.0020(16) -0.0105(18)
C6 0.0191(17) 0.026(2) 0.0165(17) 0.0009(14) 0.0058(14) -0.0032(14)
C6A 0.0253(19) 0.029(2) 0.0177(18) 0.0015(15) 0.0054(15) -0.0021(16)
C7 0.0184(17) 0.0228(19) 0.0133(16) -0.0003(14) 0.0015(14) -0.0008(15)
C7A 0.0250(19) 0.0205(19) 0.0126(16) -0.0002(13) 0.0037(14) 0.0001(15)
C8 0.0165(17) 0.033(2) 0.0218(18) 0.0006(15) 0.0020(14) 0.0019(16)
C8A 0.0172(17) 0.024(2) 0.0267(18) -0.0007(15) 0.0015(15) -0.0017(15)
C9 0.0164(17) 0.034(2) 0.0306(19) 0.0000(16) 0.0075(15) -0.0023(16)
C9A 0.0235(19) 0.040(2) 0.038(2) -0.0072(18) 0.0025(17) 0.0048(18)
C10 0.0296(19) 0.024(2) 0.0241(18) 0.0004(15) 0.0070(16) 0.0037(16)
C11 0.041(2) 0.024(2) 0.040(2) 0.0073(17) 0.0069(18) 0.0016(18)
C12 0.039(2) 0.033(2) 0.0250(19) 0.0022(16) -0.0009(17) 0.0077(18)

loop_
_atom_type_symbol
_atom_type_description
_atom_type_scat_dispersion_real
_atom_type_scat_dispersion_imag
_atom_type_scat_source
C C 0.0033 0.0016 'International Tables Vol C Tables 4.2.6.8 and 6.1.1.4'
H H 0.0000 0.0000 'International Tables Vol C Tables 4.2.6.8 and 6.1.1.4'
Al Al 0.0645 0.0514 'International Tables Vol C Tables 4.2.6.8 and 6.1.1.4'
N N 0.0061 0.0033 'International Tables Vol C Tables 4.2.6.8 and 6.1.1.4'
O O 0.0106 0.0060 'International Tables Vol C Tables 4.2.6.8 and 6.1.1.4'

loop_
_exptl_crystal_face_index_h
_exptl_crystal_face_index_k
_exptl_crystal_face_index_l
_exptl_crystal_face_perp_dist
3.00 1.00 1.00 0.1340
2.00 -1.00 -2.00 0.1040
-1.00 -2.00 -3.00 0.0580
4.00 0.00 -1.00 0.1080
-4.00 0.00 1.00 0.0450
-1.00 1.00 2.00 0.0790
0.00 0.00 1.00 0.0540
0.00 0.00 -1.00 0.0350
6.00 1.00 -6.00 0.0930
-1.00 0.00 -2.00 0.0390
0.00 1.00 -6.00 0.0490
0.00 -1.00 6.00 0.0650
-1.00 4.00 -5.00 0.0660

loop_
_geom_angle_atom_site_label_1
_geom_angle_atom_site_label_2
_geom_angle_atom_site_label_3
_geom_angle
_geom_angle_site_symmetry_1
_geom_angle_site_symmetry_3
_geom_angle_publ_flag
O1 Al1 N1 83.66(10) . . ?
O1 Al1 N1A 88.44(10) . . ?
O1A Al1 O1 122.92(11) . . ?
O1A Al1 N1 94.04(10) . . ?
O1A Al1 N1A 83.30(10) . . ?
O2 Al1 O1 118.86(11) . . ?
O2 Al1 O1A 118.20(11) . . ?
O2 Al1 N1 93.98(11) . . ?
O2 Al1 N1A 97.09(10) . . ?
N1 Al1 N1A 168.55(11) . . ?
C2 O1 Al1 114.24(18) . . ?
C2A O1A Al1 116.25(18) . . ?
C10 O2 Al1 129.38(19) . . ?
C1 N1 Al1 105.24(17) . . ?
C7 N1 Al1 136.3(2) . . ?
C7 N1 C1 115.9(2) . . ?
C1A N1A Al1 106.07(18) . . ?
C7A N1A Al1 134.9(2) . . ?
C7A N1A C1A 116.7(2) . . ?
C7 N2 C8 123.6(2) . . ?
C7 N2 C9 120.1(3) . . ?
C8 N2 C9 116.3(2) . . ?
C7A N2A C8A 125.0(3) . . ?
C7A N2A C9A 120.4(3) . . ?
C9A N2A C8A 114.7(2) . . ?
C2 C1 N1 113.0(3) . . ?
C6 C1 N1 126.4(3) . . ?
C6 C1 C2 120.5(3) . . ?
C2A C1A N1A 112.9(2) . . ?
C6A C1A N1A 127.1(3) . . ?
C6A C1A C2A 120.0(3) . . ?
O1 C2 C1 116.8(3) . . ?
O1 C2 C3 123.8(3) . . ?
C3 C2 C1 119.4(3) . . ?
O1A C2A C1A 117.5(3) . . ?
O1A C2A C3A 123.2(3) . . ?
C3A C2A C1A 119.3(3) . . ?
C2 C3 H3 120.1 . . ?
C2 C3 C4 119.8(3) . . ?
C4 C3 H3 120.1 . . ?
C2A C3A H3A 119.9 . . ?
C2A C3A C4A 120.2(3) . . ?
C4A C3A H3A 119.9 . . ?
C3 C4 H4 119.7 . . ?
C5 C4 C3 120.6(3) . . ?
C5 C4 H4 119.7 . . ?
C3A C4A H4A 119.8 . . ?
C5A C4A C3A 120.4(3) . . ?
C5A C4A H4A 119.8 . . ?
C4 C5 H5 119.7 . . ?
C4 C5 C6 120.6(3) . . ?
C6 C5 H5 119.7 . . ?
C4A C5A H5A 120.1 . . ?
C6A C5A C4A 119.8(3) . . ?
C6A C5A H5A 120.1 . . ?
C1 C6 H6 120.5 . . ?
C5 C6 C1 119.1(3) . . ?
C5 C6 H6 120.5 . . ?
C1A C6A H6A 119.8 . . ?
C5A C6A C1A 120.4(3) . . ?
C5A C6A H6A 119.8 . . ?
N1 C7 N2 126.4(3) . . ?
N1 C7 H7 116.8 . . ?
N2 C7 H7 116.8 . . ?
N1A C7A N2A 127.2(3) . . ?
N1A C7A H7A 116.4 . . ?
N2A C7A H7A 116.4 . . ?
N2 C8 H8A 109.5 . . ?
N2 C8 H8B 109.5 . . ?
N2 C8 H8C 109.5 . . ?
H8A C8 H8B 109.5 . . ?
H8A C8 H8C 109.5 . . ?
H8B C8 H8C 109.5 . . ?
N2A C8A H8AA 109.5 . . ?
N2A C8A H8AB 109.5 . . ?
N2A C8A H8AC 109.5 . . ?
H8AA C8A H8AB 109.5 . . ?
H8AA C8A H8AC 109.5 . . ?
H8AB C8A H8AC 109.5 . . ?
N2 C9 H9A 109.5 . . ?
N2 C9 H9B 109.5 . . ?
N2 C9 H9C 109.5 . . ?
H9A C9 H9B 109.5 . . ?
H9A C9 H9C 109.5 . . ?
H9B C9 H9C 109.5 . . ?
N2A C9A H9AA 109.5 . . ?
N2A C9A H9AB 109.5 . . ?
N2A C9A H9AC 109.5 . . ?
H9AA C9A H9AB 109.5 . . ?
H9AA C9A H9AC 109.5 . . ?
H9AB C9A H9AC 109.5 . . ?
O2 C10 H10 108.3 . . ?
O2 C10 C11 110.2(3) . . ?
O2 C10 C12 110.4(3) . . ?
C11 C10 H10 108.3 . . ?
C12 C10 H10 108.3 . . ?
C12 C10 C11 111.3(3) . . ?
C10 C11 H11A 109.5 . . ?
C10 C11 H11B 109.5 . . ?
C10 C11 H11C 109.5 . . ?
H11A C11 H11B 109.5 . . ?
H11A C11 H11C 109.5 . . ?
H11B C11 H11C 109.5 . . ?
C10 C12 H12A 109.5 . . ?
C10 C12 H12B 109.5 . . ?
C10 C12 H12C 109.5 . . ?
H12A C12 H12B 109.5 . . ?
H12A C12 H12C 109.5 . . ?
H12B C12 H12C 109.5 . . ?

loop_
_geom_bond_atom_site_label_1
_geom_bond_atom_site_label_2
_geom_bond_distance
_geom_bond_site_symmetry_2
_geom_bond_publ_flag
Al1 O1 1.795(2) . ?
Al1 O1A 1.787(2) . ?
Al1 O2 1.739(2) . ?
Al1 N1 2.053(2) . ?
Al1 N1A 2.092(2) . ?
O1 C2 1.344(3) . ?
O1A C2A 1.342(3) . ?
O2 C10 1.415(4) . ?
N1 C1 1.422(4) . ?
N1 C7 1.315(4) . ?
N1A C1A 1.427(4) . ?
N1A C7A 1.309(4) . ?
N2 C7 1.322(4) . ?
N2 C8 1.457(4) . ?
N2 C9 1.466(4) . ?
N2A C7A 1.320(4) . ?
N2A C8A 1.460(4) . ?
N2A C9A 1.457(4) . ?
C1 C2 1.409(4) . ?
C1 C6 1.391(4) . ?
C1A C2A 1.409(4) . ?
C1A C6A 1.385(4) . ?
C2 C3 1.386(4) . ?
C2A C3A 1.387(4) . ?
C3 H3 0.9500 . ?
C3 C4 1.391(4) . ?
C3A H3A 0.9500 . ?
C3A C4A 1.390(4) . ?
C4 H4 0.9500 . ?
C4 C5 1.380(4) . ?
C4A H4A 0.9500 . ?
C4A C5A 1.388(5) . ?
C5 H5 0.9500 . ?
C5 C6 1.389(4) . ?
C5A H5A 0.9500 . ?
C5A C6A 1.383(4) . ?
C6 H6 0.9500 . ?
C6A H6A 0.9500 . ?
C7 H7 0.9500 . ?
C7A H7A 0.9500 . ?
C8 H8A 0.9800 . ?
C8 H8B 0.9800 . ?
C8 H8C 0.9800 . ?
C8A H8AA 0.9800 . ?
C8A H8AB 0.9800 . ?
C8A H8AC 0.9800 . ?
C9 H9A 0.9800 . ?
C9 H9B 0.9800 . ?
C9 H9C 0.9800 . ?
C9A H9AA 0.9800 . ?
C9A H9AB 0.9800 . ?
C9A H9AC 0.9800 . ?
C10 H10 1.0000 . ?
C10 C11 1.519(5) . ?
C10 C12 1.517(4) . ?
C11 H11A 0.9800 . ?
C11 H11B 0.9800 . ?
C11 H11C 0.9800 . ?
C12 H12A 0.9800 . ?
C12 H12B 0.9800 . ?
C12 H12C 0.9800 . ?

loop_
_geom_torsion_atom_site_label_1
_geom_torsion_atom_site_label_2
_geom_torsion_atom_site_label_3
_geom_torsion_atom_site_label_4
_geom_torsion
_geom_torsion_site_symmetry_1
_geom_torsion_site_symmetry_2
_geom_torsion_site_symmetry_3
_geom_torsion_site_symmetry_4
_geom_torsion_publ_flag
Al1 O1 C2 C1 20.0(3) . . . . ?
Al1 O1 C2 C3 -157.5(3) . . . . ?
Al1 O1A C2A C1A 17.7(3) . . . . ?
Al1 O1A C2A C3A -161.9(3) . . . . ?
Al1 O2 C10 C11 -146.7(2) . . . . ?
Al1 O2 C10 C12 90.0(3) . . . . ?
Al1 N1 C1 C2 -17.2(3) . . . . ?
Al1 N1 C1 C6 159.3(3) . . . . ?
Al1 N1 C7 N2 -35.3(5) . . . . ?
Al1 N1A C1A C2A -10.6(3) . . . . ?
Al1 N1A C1A C6A 166.5(3) . . . . ?
Al1 N1A C7A N2A -31.8(5) . . . . ?
O1 Al1 O1A C2A -102.2(2) . . . . ?
O1 Al1 O2 C10 113.3(2) . . . . ?
O1 C2 C3 C4 176.9(3) . . . . ?
O1A Al1 O1 C2 -114.3(2) . . . . ?
O1A Al1 O2 C10 -65.0(3) . . . . ?
O1A C2A C3A C4A -179.3(3) . . . . ?
O2 Al1 O1 C2 67.5(2) . . . . ?
O2 Al1 O1A C2A 76.1(2) . . . . ?
N1 Al1 O1 C2 -23.5(2) . . . . ?
N1 Al1 O1A C2A 172.8(2) . . . . ?
N1 Al1 O2 C10 -161.8(2) . . . . ?
N1 C1 C2 O1 0.6(4) . . . . ?
N1 C1 C2 C3 178.2(3) . . . . ?
N1 C1 C6 C5 -178.3(3) . . . . ?
N1A Al1 O1 C2 164.8(2) . . . . ?
N1A Al1 O1A C2A -18.4(2) . . . . ?
N1A Al1 O2 C10 21.1(3) . . . . ?
N1A C1A C2A O1A -2.6(4) . . . . ?
N1A C1A C2A C3A 177.0(3) . . . . ?
N1A C1A C6A C5A -178.3(3) . . . . ?
C1 N1 C7 N2 166.1(3) . . . . ?
C1 C2 C3 C4 -0.5(5) . . . . ?
C1A N1A C7A N2A 168.2(3) . . . . ?
C1A C2A C3A C4A 1.2(5) . . . . ?
C2 C1 C6 C5 -2.0(5) . . . . ?
C2 C3 C4 C5 0.2(5) . . . . ?
C2A C1A C6A C5A -1.4(5) . . . . ?
C2A C3A C4A C5A -0.2(5) . . . . ?
C3 C4 C5 C6 -0.8(5) . . . . ?
C3A C4A C5A C6A -1.5(5) . . . . ?
C4 C5 C6 C1 1.7(5) . . . . ?
C4A C5A C6A C1A 2.3(5) . . . . ?
C6 C1 C2 O1 -176.2(3) . . . . ?
C6 C1 C2 C3 1.4(5) . . . . ?
C6A C1A C2A O1A -179.9(3) . . . . ?
C6A C1A C2A C3A -0.3(5) . . . . ?
C7 N1 C1 C2 147.7(3) . . . . ?
C7 N1 C1 C6 -35.8(4) . . . . ?
C7A N1A C1A C2A 154.8(3) . . . . ?
C7A N1A C1A C6A -28.1(5) . . . . ?
C8 N2 C7 N1 -8.4(5) . . . . ?
C8A N2A C7A N1A -7.0(5) . . . . ?
C9 N2 C7 N1 171.6(3) . . . . ?
C9A N2A C7A N1A 173.4(3) . . . . ?
